data_7720613
loop_
_publ_author_name
'Kashem, Habiba Binte'
'Muhit, Md Abdullah Al'
'Smith, Hope Eden'
'Gabilondo, Eric A.'
'Halasyamani, P. Shiv'
'Zur Loye, Hans-Conrad'

_publ_section_title
;
 Centrosymmetric to noncentrosymmetric structure transition of the
 RbREP<sub>2</sub>Se<sub>6</sub> (RE = La-Nd, Sm, Ho-Yb) series: crystal
 growth, magnetic and optical properties.
;
_journal_issue 13
_journal_name_full 'Dalton transactions (Cambridge, England : 2003)'
_journal_page_first 5388
_journal_page_last 5396
_journal_paper_doi 10.1039/d6dt00254d
_journal_volume 55
_journal_year 2026
_chemical_formula_moiety 'P2 Rb Se6 Sm'
_chemical_formula_sum 'P2 Rb Se6 Sm'
_chemical_formula_weight 771.52
_space_group_crystal_system orthorhombic
_space_group_IT_number 19
_space_group_name_Hall 'P 2ac 2ab'
_space_group_name_H-M_alt 'P 21 21 21'
_atom_sites_solution_primary dual
_audit_creation_date 2025-09-22
_audit_creation_method
;
Olex2 1.5
(compiled 2025.07.13 svn.rb7424aed for OlexSys, GUI svn.r7314)
;
_audit_update_record
;
2026-01-08 deposited with the CCDC.	2026-03-05 downloaded from the CCDC.
;
_cell_angle_alpha 90
_cell_angle_beta 90
_cell_angle_gamma 90
_cell_formula_units_Z 4
_cell_length_a 6.81850(10)
_cell_length_b 7.5083(2)
_cell_length_c 21.7858(4)
_cell_measurement_reflns_used 9183
_cell_measurement_temperature 297.00
_cell_measurement_theta_max 36.48
_cell_measurement_theta_min 3.30
_cell_volume 1115.33(4)
_computing_cell_refinement 'SAINT V8.40B (?, 2016)'
_computing_data_reduction 'SAINT V8.40B (?, 2016)'
_computing_molecular_graphics 'Olex2 1.5 (Dolomanov et al., 2009)'
_computing_publication_material 'Olex2 1.5 (Dolomanov et al., 2009)'
_computing_structure_refinement 'SHELXL 2019/3 (Sheldrick, 2015)'
_computing_structure_solution 'SHELXT 2018/2 (Sheldrick, 2018)'
_diffrn_ambient_temperature 297.00
_diffrn_measured_fraction_theta_full 0.997
_diffrn_measured_fraction_theta_max 0.950
_diffrn_measurement_device_type 'Bruker APEX-II CCD'
_diffrn_measurement_method '\f and \w scans'
_diffrn_radiation_type MoK\a
_diffrn_radiation_wavelength 0.71073
_diffrn_reflns_av_R_equivalents 0.0767
_diffrn_reflns_av_unetI/netI 0.0413
_diffrn_reflns_Laue_measured_fraction_full 0.997
_diffrn_reflns_Laue_measured_fraction_max 0.950
_diffrn_reflns_limit_h_max 11
_diffrn_reflns_limit_h_min -11
_diffrn_reflns_limit_k_max 12
_diffrn_reflns_limit_k_min -12
_diffrn_reflns_limit_l_max 36
_diffrn_reflns_limit_l_min -37
_diffrn_reflns_number 79852
_diffrn_reflns_point_group_measured_fraction_full 0.996
_diffrn_reflns_point_group_measured_fraction_max 0.940
_diffrn_reflns_theta_full 25.242
_diffrn_reflns_theta_max 38.010
_diffrn_reflns_theta_min 2.870
_diffrn_standards_number 0
_exptl_absorpt_coefficient_mu 29.401
_exptl_absorpt_correction_T_max 0.2740
_exptl_absorpt_correction_T_min 0.1668
_exptl_absorpt_correction_type multi-scan
_exptl_absorpt_process_details
;
SADABS-2016/2 (Bruker,2016/2) was used for absorption correction.
wR2(int) was 0.1522 before and 0.0739 after correction.
The Ratio of minimum to maximum transmission is 0.6088.
The \l/2 correction factor is Not present.
;
_exptl_crystal_colour red
_exptl_crystal_density_diffrn 4.595
_exptl_crystal_description block
_exptl_crystal_F_000 1332
_exptl_crystal_size_max 0.04
_exptl_crystal_size_mid 0.03
_exptl_crystal_size_min 0.02
_refine_diff_density_max 1.633
_refine_diff_density_min -2.042
_refine_diff_density_rms 0.411
_refine_ls_abs_structure_details
;
 Refined as an inversion twin.
;
_refine_ls_abs_structure_Flack 0.046(12)
_refine_ls_extinction_coef 0.00069(4)
_refine_ls_extinction_expression Fc^*^=kFc[1+0.001xFc^2^\l^3^/sin(2\q)]^-1/4^
_refine_ls_extinction_method 'SHELXL-2019/2 (Sheldrick 2019)'
_refine_ls_goodness_of_fit_ref 1.035
_refine_ls_hydrogen_treatment undef
_refine_ls_matrix_type full
_refine_ls_number_parameters 93
_refine_ls_number_reflns 5719
_refine_ls_number_restraints 0
_refine_ls_restrained_S_all 1.035
_refine_ls_R_factor_all 0.0476
_refine_ls_R_factor_gt 0.0271
_refine_ls_shift/su_max 0.002
_refine_ls_shift/su_mean 0.000
_refine_ls_structure_factor_coef Fsqd
_refine_ls_weighting_details 'w=1/[\s^2^(Fo^2^)+(0.0027P)^2^+1.3939P] where P=(Fo^2^+2Fc^2^)/3'
_refine_ls_weighting_scheme calc
_refine_ls_wR_factor_gt 0.0325
_refine_ls_wR_factor_ref 0.0351
_reflns_Friedel_coverage 0.745
_reflns_Friedel_fraction_full 0.995
_reflns_Friedel_fraction_max 0.928
_reflns_number_gt 4853
_reflns_number_total 5719
_reflns_threshold_expression 'I > 2\s(I)'
_cod_data_source_file d6dt00254d2.cif
_cod_data_source_block RbSmP2Se6
_cod_depositor_comments 'Adding full bibliography for 7720608--7720616.cif.'
_cod_database_code 7720613
_shelx_shelxl_version_number 2019/3
_shelx_space_group_comment
;
The symmetry employed for this shelxl refinement is uniquely defined
by the following loop, which should always be used as a source of
symmetry information in preference to the above space-group names.
They are only intended as comments.
;
_olex2_refinement_description
;
1. Twinned data refinement
 Scales: 0.954(12)
 0.046(12)
;
_olex2_submission_special_instructions 'No special instructions were received'

loop_
_space_group_symop_operation_xyz
'x, y, z'
'-x+1/2, -y, z+1/2'
'-x, y+1/2, -z+1/2'
'x+1/2, -y+1/2, -z'

loop_
_atom_site_label
_atom_site_type_symbol
_atom_site_fract_x
_atom_site_fract_y
_atom_site_fract_z
_atom_site_U_iso_or_equiv
_atom_site_adp_type
_atom_site_occupancy
_atom_site_site_symmetry_order
_atom_site_calc_flag
_atom_site_refinement_flags_posn
_atom_site_refinement_flags_adp
_atom_site_refinement_flags_occupancy
_atom_site_disorder_assembly
_atom_site_disorder_group
Sm1 Sm 0.71662(3) 0.18233(2) 0.74897(2) 0.01348(4) Uani 1 1 d . . . . .
Se6 Se 1.08278(7) 0.77073(6) 0.62829(2) 0.01632(9) Uani 1 1 d . . . . .
Se5 Se 0.56670(8) 0.87643(6) 0.66684(2) 0.01456(9) Uani 1 1 d . . . . .
Se4 Se 0.86098(6) 0.56134(5) 0.75677(2) 0.01502(8) Uani 1 1 d . . . . .
Se2 Se 0.42647(8) 0.37196(6) 0.66688(2) 0.01558(9) Uani 1 1 d . . . . .
Se3 Se 0.89676(7) 0.24462(6) 0.62179(2) 0.01680(9) Uani 1 1 d . . . . .
Se1 Se 0.62861(8) 0.54253(7) 0.51882(2) 0.02191(10) Uani 1 1 d . . . . .
Rb1 Rb 0.13328(9) 0.47531(8) 0.49605(2) 0.03386(12) Uani 1 1 d . . . . .
P1 P 0.68230(16) 0.45429(15) 0.61072(5) 0.01271(19) Uani 1 1 d . . . . .
P2 P 0.80619(16) 0.67876(14) 0.66521(5) 0.01210(18) Uani 1 1 d . . . . .

loop_
_atom_site_aniso_label
_atom_site_aniso_U_11
_atom_site_aniso_U_22
_atom_site_aniso_U_33
_atom_site_aniso_U_23
_atom_site_aniso_U_13
_atom_site_aniso_U_12
Sm1 0.01466(8) 0.01283(8) 0.01293(8) 0.00046(9) 0.00065(10) 0.00063(7)
Se6 0.0146(2) 0.0205(2) 0.01388(19) 0.00088(16) 0.00194(16) -0.00333(17)
Se5 0.0142(2) 0.01306(19) 0.0165(2) -0.00017(16) 0.00087(18) 0.00039(18)
Se4 0.01692(18) 0.01667(17) 0.01148(18) 0.00069(15) -0.00084(16) -0.00379(14)
Se2 0.0129(2) 0.0161(2) 0.0178(2) 0.00031(17) 0.00104(18) -0.00044(18)
Se3 0.0172(2) 0.0170(2) 0.0162(2) 0.00099(16) 0.00173(17) 0.00368(17)
Se1 0.0238(2) 0.0285(2) 0.01343(19) 0.00389(17) -0.00348(18) 0.0003(2)
Rb1 0.0293(3) 0.0364(3) 0.0359(3) -0.0058(2) 0.0091(2) 0.0008(2)
P1 0.0131(5) 0.0135(4) 0.0115(4) -0.0003(4) -0.0009(4) -0.0005(4)
P2 0.0129(5) 0.0118(4) 0.0116(4) 0.0000(4) 0.0004(4) -0.0010(4)

loop_
_atom_type_symbol
_atom_type_description
_atom_type_scat_dispersion_real
_atom_type_scat_dispersion_imag
_atom_type_scat_source
P P 0.1023 0.0942 'International Tables Vol C Tables 4.2.6.8 and 6.1.1.4'
Rb Rb -0.9393 2.9676 'International Tables Vol C Tables 4.2.6.8 and 6.1.1.4'
Se Se -0.0929 2.2259 'International Tables Vol C Tables 4.2.6.8 and 6.1.1.4'
Sm Sm -0.1638 3.4418 'International Tables Vol C Tables 4.2.6.8 and 6.1.1.4'

loop_
_geom_angle_atom_site_label_1
_geom_angle_atom_site_label_2
_geom_angle_atom_site_label_3
_geom_angle
_geom_angle_site_symmetry_1
_geom_angle_site_symmetry_3
_geom_angle_publ_flag
Se6 Sm1 Se5 144.293(14) 3_746 1_545 ?
Se6 Sm1 Se2 77.852(14) 3_746 3_646 ?
Se5 Sm1 Se6 69.774(14) 3_646 3_746 ?
Se5 Sm1 Se5 119.784(10) 3_646 1_545 ?
Se5 Sm1 Se2 78.738(14) 3_646 3_646 ?
Se5 Sm1 Se2 71.417(11) 1_545 3_646 ?
Se5 Sm1 Se3 136.666(14) 3_646 . ?
Se4 Sm1 Se6 71.165(13) 3_746 3_746 ?
Se4 Sm1 Se6 66.564(13) . 3_746 ?
Se4 Sm1 Se5 140.853(15) 3_746 3_646 ?
Se4 Sm1 Se5 147.469(15) . 1_545 ?
Se4 Sm1 Se5 73.785(13) . 3_646 ?
Se4 Sm1 Se5 93.894(14) 3_746 1_545 ?
Se4 Sm1 Se4 88.564(9) . 3_746 ?
Se4 Sm1 Se2 78.611(13) . . ?
Se4 Sm1 Se2 137.780(15) 3_746 . ?
Se4 Sm1 Se2 140.657(15) . 3_646 ?
Se4 Sm1 Se2 95.612(14) 3_746 3_646 ?
Se4 Sm1 Se3 68.084(13) 3_746 . ?
Se4 Sm1 Se3 77.073(13) . . ?
Se2 Sm1 Se6 134.720(14) . 3_746 ?
Se2 Sm1 Se5 77.919(15) . 1_545 ?
Se2 Sm1 Se5 73.439(11) . 3_646 ?
Se2 Sm1 Se2 119.637(10) . 3_646 ?
Se2 Sm1 Se3 69.864(14) . . ?
Se3 Sm1 Se6 125.058(14) . 3_746 ?
Se3 Sm1 Se5 73.875(14) . 1_545 ?
Se3 Sm1 Se2 140.326(14) . 3_646 ?
Sm1 Se6 Rb1 120.847(18) 3_756 1_655 ?
P2 Se6 Sm1 89.75(3) . 3_756 ?
P2 Se6 Rb1 100.46(3) . 1_655 ?
Sm1 Se5 Sm1 102.575(14) 3_656 1_565 ?
Sm1 Se5 Rb1 106.735(16) 1_565 4_566 ?
Sm1 Se5 Rb1 142.352(19) 3_656 4_566 ?
P2 Se5 Sm1 99.07(3) . 3_656 ?
P2 Se5 Sm1 105.35(3) . 1_565 ?
P2 Se5 Rb1 95.45(3) . 4_566 ?
Sm1 Se4 Sm1 126.316(15) . 3_756 ?
P2 Se4 Sm1 90.21(3) . 3_756 ?
P2 Se4 Sm1 105.67(3) . . ?
Sm1 Se2 Sm1 102.046(14) . 3_656 ?
P1 Se2 Sm1 86.73(3) . . ?
P1 Se2 Sm1 111.20(3) . 3_656 ?
Sm1 Se3 Rb1 112.373(18) . 4_556 ?
Sm1 Se3 Rb1 159.243(18) . 1_655 ?
Rb1 Se3 Rb1 84.293(14) 4_556 1_655 ?
P1 Se3 Sm1 86.62(3) . . ?
P1 Se3 Rb1 85.16(3) . 4_556 ?
P1 Se3 Rb1 82.44(3) . 1_655 ?
Rb1 Se1 Rb1 170.08(2) 4_566 4_556 ?
Rb1 Se1 Rb1 81.391(16) . 4_556 ?
Rb1 Se1 Rb1 80.625(16) 1_655 4_556 ?
Rb1 Se1 Rb1 98.131(19) . 4_566 ?
Rb1 Se1 Rb1 156.54(2) . 1_655 ?
Rb1 Se1 Rb1 97.00(2) 1_655 4_566 ?
P1 Se1 Rb1 85.42(3) . 1_655 ?
P1 Se1 Rb1 104.87(4) . . ?
P1 Se1 Rb1 112.97(4) . 4_566 ?
P1 Se1 Rb1 76.57(3) . 4_556 ?
Se6 Rb1 Se5 123.729(19) 1_455 4_466 ?
Se6 Rb1 Se1 132.062(18) 1_455 4_456 ?
Se6 Rb1 Rb1 117.785(19) 1_455 4_556 ?
Se6 Rb1 Rb1 109.414(17) 1_455 4_456 ?
Se6 Rb1 P1 56.911(19) 1_455 1_455 ?
Se6 Rb1 P1 163.44(2) 1_455 4_456 ?
Se5 Rb1 Se1 102.500(16) 4_466 4_456 ?
Se5 Rb1 Rb1 109.209(18) 4_466 4_556 ?
Se5 Rb1 Rb1 99.040(17) 4_466 4_456 ?
Se5 Rb1 P1 120.97(2) 4_466 1_455 ?
Se5 Rb1 P1 72.438(19) 4_466 4_456 ?
Se3 Rb1 Se6 154.52(2) 4_456 1_455 ?
Se3 Rb1 Se6 69.614(14) 1_455 1_455 ?
Se3 Rb1 Se5 143.60(2) 1_455 4_466 ?
Se3 Rb1 Se5 60.888(13) 4_456 4_466 ?
Se3 Rb1 Se3 123.460(17) 4_456 1_455 ?
Se3 Rb1 Se1 113.841(18) 4_456 4_466 ?
Se3 Rb1 Se1 58.624(13) 4_456 4_456 ?
Se3 Rb1 Se1 65.316(13) 1_455 4_456 ?
Se3 Rb1 Se1 122.690(18) 1_455 4_466 ?
Se3 Rb1 Rb1 48.545(12) 4_456 4_556 ?
Se3 Rb1 Rb1 47.161(12) 1_455 4_456 ?
Se3 Rb1 Rb1 87.253(19) 1_455 4_556 ?
Se3 Rb1 Rb1 93.299(19) 4_456 4_456 ?
Se3 Rb1 P1 32.721(18) 1_455 1_455 ?
Se3 Rb1 P1 32.672(18) 4_456 4_456 ?
Se3 Rb1 P1 95.26(2) 1_455 4_456 ?
Se3 Rb1 P1 146.25(2) 4_456 1_455 ?
Se1 Rb1 Se6 83.688(16) . 1_455 ?
Se1 Rb1 Se6 73.082(15) 1_455 1_455 ?
Se1 Rb1 Se6 57.629(13) 4_466 1_455 ?
Se1 Rb1 Se5 67.580(14) 4_466 4_466 ?
Se1 Rb1 Se5 88.418(17) 1_455 4_466 ?
Se1 Rb1 Se5 102.198(18) . 4_466 ?
Se1 Rb1 Se3 61.674(14) 1_455 1_455 ?
Se1 Rb1 Se3 131.77(2) 1_455 4_456 ?
Se1 Rb1 Se3 113.41(2) . 1_455 ?
Se1 Rb1 Se3 71.092(15) . 4_456 ?
Se1 Rb1 Se1 156.54(2) . 1_455 ?
Se1 Rb1 Se1 82.860(17) . 4_466 ?
Se1 Rb1 Se1 99.536(19) . 4_456 ?
Se1 Rb1 Se1 98.447(19) 1_455 4_456 ?
Se1 Rb1 Se1 82.006(17) 1_455 4_466 ?
Se1 Rb1 Se1 170.08(2) 4_466 4_456 ?
Se1 Rb1 Rb1 142.27(2) 1_455 4_556 ?
Se1 Rb1 Rb1 45.225(16) 4_456 4_456 ?
Se1 Rb1 Rb1 134.276(17) 4_466 4_456 ?
Se1 Rb1 Rb1 142.38(2) . 4_456 ?
Se1 Rb1 Rb1 46.152(16) 4_456 4_556 ?
Se1 Rb1 Rb1 53.384(9) . 4_556 ?
Se1 Rb1 Rb1 53.222(9) 1_455 4_456 ?
Se1 Rb1 Rb1 135.278(16) 4_466 4_556 ?
Se1 Rb1 P1 31.444(17) 4_456 4_456 ?
Se1 Rb1 P1 95.11(2) 4_466 1_455 ?
Se1 Rb1 P1 32.553(18) 1_455 1_455 ?
Se1 Rb1 P1 132.40(2) . 1_455 ?
Se1 Rb1 P1 96.89(2) . 4_456 ?
Se1 Rb1 P1 138.92(2) 4_466 4_456 ?
Se1 Rb1 P1 106.29(2) 1_455 4_456 ?
Se1 Rb1 P1 90.36(2) 4_456 1_455 ?
Rb1 Rb1 Rb1 90.362(19) 4_456 4_556 ?
P1 Rb1 Rb1 119.97(2) 1_455 4_556 ?
P1 Rb1 Rb1 52.59(2) 4_456 4_556 ?
P1 Rb1 Rb1 53.079(17) 1_455 4_456 ?
P1 Rb1 Rb1 60.75(2) 4_456 4_456 ?
P1 Rb1 P1 113.58(3) 1_455 4_456 ?
Se2 P1 Rb1 91.74(4) . 4_556 ?
Se2 P1 Rb1 165.55(5) . 1_655 ?
Se2 P1 P2 102.42(5) . . ?
Se3 P1 Se2 105.51(5) . . ?
Se3 P1 Rb1 62.17(3) . 4_556 ?
Se3 P1 Rb1 64.84(3) . 1_655 ?
Se3 P1 P2 103.59(5) . . ?
Se1 P1 Se2 117.88(5) . . ?
Se1 P1 Se3 116.45(5) . . ?
Se1 P1 Rb1 71.98(3) . 4_556 ?
Se1 P1 Rb1 62.03(3) . 1_655 ?
Se1 P1 P2 109.21(6) . . ?
Rb1 P1 Rb1 74.33(2) 1_655 4_556 ?
P2 P1 Rb1 90.66(4) . 1_655 ?
P2 P1 Rb1 162.51(5) . 4_556 ?
Se6 P2 Se5 115.87(5) . . ?
Se6 P2 Se4 108.37(5) . . ?
Se6 P2 P1 111.96(5) . . ?
Se5 P2 Se4 112.23(5) . . ?
Se5 P2 P1 103.70(5) . . ?
Se4 P2 P1 104.06(5) . . ?

loop_
_geom_bond_atom_site_label_1
_geom_bond_atom_site_label_2
_geom_bond_distance
_geom_bond_site_symmetry_2
_geom_bond_publ_flag
Sm1 Se6 3.0758(5) 3_746 ?
Sm1 Se5 3.0364(5) 3_646 ?
Sm1 Se5 3.0858(5) 1_545 ?
Sm1 Se4 3.0159(4) . ?
Sm1 Se4 3.0226(4) 3_746 ?
Sm1 Se2 3.0233(5) . ?
Sm1 Se2 3.1214(5) 3_646 ?
Sm1 Se3 3.0667(5) . ?
Se6 Rb1 3.6523(7) 1_655 ?
Se6 P2 2.1634(12) . ?
Se5 Rb1 3.7467(7) 4_566 ?
Se5 P2 2.2069(12) . ?
Se4 P2 2.2127(11) . ?
Se2 P1 2.2186(12) . ?
Se3 Rb1 3.5419(7) 4_556 ?
Se3 Rb1 3.6201(7) 1_655 ?
Se3 P1 2.1621(12) . ?
Se1 Rb1 3.5131(8) 1_655 ?
Se1 Rb1 3.4507(8) . ?
Se1 Rb1 3.9017(8) 4_556 ?
Se1 Rb1 3.6348(8) 4_566 ?
Se1 P1 2.1404(11) . ?
Rb1 Rb1 4.8063(8) 4_456 ?
Rb1 Rb1 4.8063(8) 4_556 ?
Rb1 P1 3.9650(12) 1_455 ?
Rb1 P1 3.9908(12) 4_456 ?
P1 P2 2.2279(15) . ?

loop_
_twin_individual_id
_twin_individual_mass_fraction_refined
1 0.954(12)
2 0.046(12)
